data_7017568
loop_
_publ_author_name
'Daumann, Lena J.'
'Dalle, Kristian E.'
'Schenk, Gerhard'
'McGeary, Ross P.'
'Bernhardt, Paul V.'
'Ollis, David L.'
'Gahan, Lawrence R.'

_publ_section_title
;
 The role of Zn-OR and Zn-OH nucleophiles and the influence of
 para-substituents in the reactions of binuclear phosphatase mimetics.
;
_journal_issue 6
_journal_name_full 'Dalton transactions (Cambridge, England : 2003)'
_journal_page_first 1695
_journal_page_last 1708
_journal_paper_doi 10.1039/c1dt11187f
_journal_volume 41
_journal_year 2012
_chemical_compound_source 'synthesis as described'
_chemical_formula_moiety 'C31 H41 N4 O7 Zn2, P F6'
_chemical_formula_sum 'C31 H41 F6 N4 O7 P Zn2'
_chemical_formula_weight 857.39
_chemical_name_systematic
;
?
;
_space_group_IT_number 14
_symmetry_cell_setting monoclinic
_symmetry_Int_Tables_number 14
_symmetry_space_group_name_Hall '-P 2ybc'
_symmetry_space_group_name_H-M 'P 1 21/c 1'
_atom_sites_solution_hydrogens geom
_atom_sites_solution_primary direct
_atom_sites_solution_secondary difmap
_audit_conform_dict_location ftp://ftp.iucr.org/pub/cif_core.dic
_audit_conform_dict_name cif_core.dic
_audit_conform_dict_version 2.3
_audit_creation_date 2011-06-17T13:07:59-00:00
_audit_creation_method 'WinGX routine CIF_UPDATE'
_cell_angle_alpha 90
_cell_angle_beta 102.967(5)
_cell_angle_gamma 90
_cell_formula_units_Z 4
_cell_length_a 10.7745(5)
_cell_length_b 14.8184(8)
_cell_length_c 23.1270(10)
_cell_measurement_reflns_used 3977
_cell_measurement_temperature 293(2)
_cell_measurement_theta_max 29.1267
_cell_measurement_theta_min 2.9302
_cell_measurement_wavelength 0.71073
_cell_volume 3598.3(3)
_computing_cell_refinement
;
CrysAlisPro, Oxford Diffraction Ltd.,
Version 1.171.33.41 (release 06-05-2009 CrysAlis171 .NET)
(compiled May 6 2009,17:20:42)
;
_computing_data_collection
;
CrysAlisPro, Oxford Diffraction Ltd.,
Version 1.171.33.41 (release 06-05-2009 CrysAlis171 .NET)
(compiled May 6 2009,17:20:42)
;
_computing_data_reduction
;
CrysAlisPro, Oxford Diffraction Ltd.,
Version 1.171.33.41 (release 06-05-2009 CrysAlis171 .NET)
(compiled May 6 2009,17:20:42)
;
_computing_molecular_graphics 'Ortep-3 for Windows (Farrugia, 1997)'
_computing_publication_material 'WinGX publication routines (Farrugia, 1999)'
_computing_structure_refinement 'SHELXL-97 (Sheldrick, 1997)'
_computing_structure_solution 'SIR92 (Giacovazzo et al, 1993)'
_diffrn_ambient_temperature 293(2)
_diffrn_detector_area_resol_mean 16.0696
_diffrn_measured_fraction_theta_full 0.998
_diffrn_measured_fraction_theta_max 0.998
_diffrn_measurement_device_type 'Xcalibur, Sapphire3, Gemini ultra'
_diffrn_measurement_method '\w scans'
_diffrn_orient_matrix_UB_11 0.0160769011
_diffrn_orient_matrix_UB_12 -0.0125257037
_diffrn_orient_matrix_UB_13 0.0303569723
_diffrn_orient_matrix_UB_21 0.0027876908
_diffrn_orient_matrix_UB_22 0.0463009461
_diffrn_orient_matrix_UB_23 0.0082506942
_diffrn_orient_matrix_UB_31 -0.0655696458
_diffrn_orient_matrix_UB_32 -0.001103936
_diffrn_orient_matrix_UB_33 0.0005099801
_diffrn_radiation_monochromator graphite
_diffrn_radiation_probe x-ray
_diffrn_radiation_type MoK\a
_diffrn_radiation_wavelength 0.71073
_diffrn_reflns_av_R_equivalents 0.0456
_diffrn_reflns_av_unetI/netI 0.117
_diffrn_reflns_limit_h_max 12
_diffrn_reflns_limit_h_min -12
_diffrn_reflns_limit_k_max 17
_diffrn_reflns_limit_k_min -9
_diffrn_reflns_limit_l_max 27
_diffrn_reflns_limit_l_min -27
_diffrn_reflns_number 15336
_diffrn_reflns_theta_full 25
_diffrn_reflns_theta_max 25
_diffrn_reflns_theta_min 2.93
_exptl_absorpt_coefficient_mu 1.459
_exptl_absorpt_correction_T_max 1
_exptl_absorpt_correction_T_min 0.89316
_exptl_absorpt_correction_type multi-scan
_exptl_absorpt_process_details
;
CrysAlisPro, Oxford Diffraction Ltd.,
Version 1.171.33.41 (release 06-05-2009 CrysAlis171 .NET)
(compiled May 6 2009,17:20:42)
Empirical absorption correction using spherical harmonics,
implemented in SCALE3 ABSPACK scaling algorithm.
;
_exptl_crystal_colour colourless
_exptl_crystal_density_diffrn 1.583
_exptl_crystal_density_method 'not measured'
_exptl_crystal_description prism
_exptl_crystal_F_000 1760
_exptl_crystal_size_max 0.4
_exptl_crystal_size_mid 0.2
_exptl_crystal_size_min 0.1
_refine_diff_density_max 0.531
_refine_diff_density_min -0.389
_refine_diff_density_rms 0.06
_refine_ls_extinction_method none
_refine_ls_goodness_of_fit_ref 0.79
_refine_ls_hydrogen_treatment constr
_refine_ls_matrix_type full
_refine_ls_number_parameters 485
_refine_ls_number_reflns 6333
_refine_ls_number_restraints 15
_refine_ls_restrained_S_all 0.8
_refine_ls_R_factor_all 0.0913
_refine_ls_R_factor_gt 0.0399
_refine_ls_shift/su_max 0.001
_refine_ls_shift/su_mean 0
_refine_ls_structure_factor_coef Fsqd
_refine_ls_weighting_details 'calc w=1/[\s^2^(Fo^2^)+(0.0317P)^2^+0.0000P] where P=(Fo^2^+2Fc^2^)/3'
_refine_ls_weighting_scheme calc
_refine_ls_wR_factor_gt 0.0735
_refine_ls_wR_factor_ref 0.0791
_reflns_number_gt 3255
_reflns_number_total 6333
_reflns_threshold_expression >2sigma(I)
_cod_data_source_file c1dt11187f.txt
_cod_data_source_block 334kd1
_cod_database_code 7017568

loop_
_symmetry_equiv_pos_as_xyz
'x, y, z'
'-x, y+1/2, -z+1/2'
'-x, -y, -z'
'x, -y-1/2, z-1/2'

loop_
_atom_site_label
_atom_site_type_symbol
_atom_site_fract_x
_atom_site_fract_y
_atom_site_fract_z
_atom_site_U_iso_or_equiv
_atom_site_adp_type
_atom_site_occupancy
_atom_site_symmetry_multiplicity
_atom_site_calc_flag
_atom_site_refinement_flags
_atom_site_disorder_assembly
_atom_site_disorder_group
C1 C 0.7111(4) 0.2198(3) 0.69727(19) 0.0428(12) Uani 1 1 d . . .
C2 C 0.6728(4) 0.2874(3) 0.73000(18) 0.0415(12) Uani 1 1 d . . .
H2 H 0.7286 0.3066 0.7645 0.05 Uiso 1 1 calc R . .
C3 C 0.5536(3) 0.3283(3) 0.71360(17) 0.0331(10) Uani 1 1 d . . .
C4 C 0.4684(3) 0.2982(3) 0.66226(17) 0.0315(10) Uani 1 1 d . . .
C5 C 0.5043(4) 0.2295(3) 0.62844(17) 0.0334(10) Uani 1 1 d . . .
C6 C 0.6253(4) 0.1920(3) 0.64629(18) 0.0430(12) Uani 1 1 d . . .
H6 H 0.6494 0.1467 0.6232 0.052 Uiso 1 1 calc R . .
C7 C 0.8404(4) 0.1746(3) 0.7168(2) 0.0583(14) Uani 1 1 d . . .
H7A H 0.9054 0.2201 0.7253 0.088 Uiso 1 1 d R . .
H7B H 0.8557 0.1359 0.6858 0.088 Uiso 1 1 d R . .
H7C H 0.842 0.1396 0.7518 0.088 Uiso 1 1 d R . .
C8 C 0.5153(3) 0.4011(3) 0.75085(17) 0.0396(12) Uani 1 1 d . . .
H8A H 0.5863 0.414 0.7838 0.047 Uiso 1 1 calc R . .
H8B H 0.4969 0.4556 0.7272 0.047 Uiso 1 1 calc R . .
C9 C 0.2383(4) 0.4419(3) 0.81995(18) 0.0389(11) Uani 1 1 d . . .
C10 C 0.2040(4) 0.4637(3) 0.87178(18) 0.0474(13) Uani 1 1 d . . .
H10 H 0.2652 0.484 0.9041 0.057 Uiso 1 1 calc R . .
C11 C 0.0795(5) 0.4554(3) 0.8761(2) 0.0571(14) Uani 1 1 d . . .
H11 H 0.0554 0.4699 0.9112 0.068 Uiso 1 1 calc R . .
C12 C -0.0083(4) 0.4255(3) 0.8277(2) 0.0570(14) Uani 1 1 d . . .
H12 H -0.0938 0.421 0.829 0.068 Uiso 1 1 calc R . .
C13 C 0.0312(4) 0.4021(3) 0.77736(19) 0.0472(13) Uani 1 1 d . . .
H13 H -0.0287 0.3795 0.7452 0.057 Uiso 1 1 calc R . .
C14 C 0.3703(4) 0.4528(3) 0.81012(17) 0.0417(12) Uani 1 1 d . . .
H14A H 0.3761 0.5094 0.7898 0.05 Uiso 1 1 calc R . .
H14B H 0.4308 0.4548 0.8481 0.05 Uiso 1 1 calc R . .
C15 C 0.4228(4) 0.2944(3) 0.81170(18) 0.0471(12) Uani 1 1 d . . .
H15A H 0.374 0.2995 0.842 0.057 Uiso 1 1 calc R . .
H15B H 0.5121 0.2909 0.8316 0.057 Uiso 1 1 calc R . .
C16 C 0.3858(4) 0.2074(3) 0.77774(19) 0.0514(13) Uani 1 1 d . . .
H16A H 0.4451 0.1944 0.7529 0.062 Uiso 1 1 calc R . .
H16B H 0.3877 0.1576 0.8051 0.062 Uiso 1 1 calc R . .
C17 C 0.1407(4) 0.4600(3) 0.4419(2) 0.0476(13) Uani 1 1 d . . .
H17 H 0.1328 0.512 0.4633 0.057 Uiso 1 1 calc R . .
C18 C 0.0895(4) 0.4591(4) 0.3816(2) 0.0604(15) Uani 1 1 d . . .
H18 H 0.0472 0.5092 0.3624 0.073 Uiso 1 1 calc R . .
C19 C 0.1031(4) 0.3816(4) 0.3507(2) 0.0626(15) Uani 1 1 d . . .
H19 H 0.0719 0.3794 0.3099 0.075 Uiso 1 1 calc R . .
C20 C 0.1632(4) 0.3069(3) 0.38060(19) 0.0502(13) Uani 1 1 d . . .
H20 H 0.1703 0.2537 0.3603 0.06 Uiso 1 1 calc R . .
C21 C 0.2118(4) 0.3127(3) 0.44028(19) 0.0408(12) Uani 1 1 d . . .
C22 C 0.2758(4) 0.2354(3) 0.47731(17) 0.0479(13) Uani 1 1 d . . .
H22A H 0.2131 0.2014 0.4925 0.057 Uiso 1 1 calc R . .
H22B H 0.3136 0.1953 0.4529 0.057 Uiso 1 1 calc R . .
C23 C 0.4851(4) 0.3012(3) 0.50361(18) 0.0461(12) Uani 1 1 d . . .
H23A H 0.4533 0.3253 0.4641 0.055 Uiso 1 1 calc R . .
H23B H 0.5398 0.2503 0.5003 0.055 Uiso 1 1 calc R . .
C24 C 0.5634(4) 0.3728(3) 0.54143(19) 0.0510(12) Uani 1 1 d . . .
H24A H 0.615 0.3457 0.577 0.061 Uiso 1 1 calc R . .
H24B H 0.6198 0.4015 0.5197 0.061 Uiso 1 1 calc R . .
C25 C 0.4129(4) 0.1973(3) 0.57306(17) 0.0420(11) Uani 1 1 d . . .
H25A H 0.452 0.1478 0.5562 0.05 Uiso 1 1 calc R . .
H25B H 0.3369 0.1742 0.5838 0.05 Uiso 1 1 calc R . .
C26 C -0.0923(4) 0.2706(4) 0.57600(19) 0.086(2) Uani 1 1 d . . .
H26A H -0.1371 0.2704 0.6075 0.129 Uiso 1 1 calc R . .
H26B H -0.0873 0.2101 0.5618 0.129 Uiso 1 1 calc R . .
H26C H -0.1368 0.308 0.5442 0.129 Uiso 1 1 calc R . .
C27 C 0.0390(4) 0.3067(3) 0.5986(2) 0.0424(12) Uani 1 1 d . . .
C28 C 0.2338(4) 0.5439(3) 0.6277(2) 0.0382(11) Uani 1 1 d . . .
C29 C 0.2292(5) 0.6449(3) 0.6243(2) 0.0692(15) Uani 1 1 d . . .
H29A H 0.2269 0.6637 0.5844 0.104 Uiso 1 1 calc R . .
H29B H 0.3035 0.6695 0.6504 0.104 Uiso 1 1 calc R . .
H29C H 0.1543 0.6662 0.636 0.104 Uiso 1 1 calc R . .
C30 C 0.5442(4) 0.5022(3) 0.5989(2) 0.0635(15) Uani 1 1 d . . .
H30A H 0.484 0.5445 0.608 0.095 Uiso 1 1 calc R . .
H30B H 0.6059 0.5338 0.5823 0.095 Uiso 1 1 calc R . .
H30C H 0.5866 0.4717 0.6344 0.095 Uiso 1 1 calc R . .
C31 C 0.2223(5) 0.1411(3) 0.7059(2) 0.0768(17) Uani 1 1 d . . .
H31A H 0.1378 0.1505 0.6824 0.115 Uiso 1 1 calc R . .
H31B H 0.223 0.089 0.7307 0.115 Uiso 1 1 calc R . .
H31C H 0.2799 0.1319 0.6803 0.115 Uiso 1 1 calc R . .
N1 N 0.4025(3) 0.3776(2) 0.77453(13) 0.0335(8) Uani 1 1 d . . .
N2 N 0.1521(3) 0.4102(2) 0.77243(14) 0.0376(9) Uani 1 1 d . . .
N3 N 0.3752(3) 0.2686(2) 0.52714(13) 0.0355(9) Uani 1 1 d . . .
N4 N 0.2013(3) 0.3888(3) 0.47049(14) 0.0399(9) Uani 1 1 d . . .
O1 O 0.3526(2) 0.33626(18) 0.64648(10) 0.0363(7) Uani 1 1 d . . .
O2 O 0.1092(3) 0.3111(2) 0.56312(13) 0.0575(9) Uani 1 1 d . . .
O3 O 0.0689(2) 0.3298(2) 0.65250(12) 0.0484(8) Uani 1 1 d . . .
O4 O 0.2610(3) 0.2183(2) 0.74220(12) 0.0504(8) Uani 1 1 d . . .
O5 O 0.4792(2) 0.4378(2) 0.55694(12) 0.0495(8) Uani 1 1 d . . .
O6 O 0.2349(2) 0.50383(19) 0.57945(12) 0.0473(8) Uani 1 1 d . . .
O7 O 0.2368(2) 0.50694(19) 0.67603(13) 0.0447(8) Uani 1 1 d . . .
P1 P 0.27581(14) 0.92859(11) 0.55124(6) 0.0678(5) Uani 1 1 d . . .
F1 F 0.4174(5) 0.9526(6) 0.5522(3) 0.201(4) Uani 0.777(7) 1 d PD A 1
F2 F 0.3320(6) 0.8374(3) 0.5757(3) 0.160(3) Uani 0.777(7) 1 d PD A 1
F3 F 0.1417(6) 0.8950(6) 0.5456(4) 0.174(5) Uani 0.777(7) 1 d PD A 1
F4 F 0.2122(8) 1.0160(4) 0.5240(2) 0.185(4) Uani 0.777(7) 1 d PD A 1
F5 F 0.2983(5) 0.9703(4) 0.61275(17) 0.139(3) Uani 0.777(7) 1 d PD A 1
F6 F 0.2730(4) 0.8897(3) 0.48600(18) 0.1034(19) Uani 0.777(7) 1 d PD A 1
F1' F 0.1290(12) 0.9045(13) 0.5332(8) 0.20(2) Uiso 0.223(7) 1 d PD A 2
F2' F 0.2632(12) 0.8698(10) 0.6104(6) 0.084(6) Uiso 0.223(7) 1 d PD A 2
F3' F 0.4054(11) 0.9575(10) 0.5845(7) 0.097(7) Uiso 0.223(7) 1 d PD A 2
F4' F 0.2899(11) 1.0046(8) 0.5129(5) 0.053(5) Uiso 0.223(7) 1 d PD A 2
F5' F 0.2066(13) 1.0094(9) 0.5907(6) 0.105(7) Uiso 0.223(7) 1 d PD A 2
F6' F 0.3038(18) 0.8532(9) 0.5231(8) 0.159(11) Uiso 0.223(7) 1 d PD A 2
Zn1 Zn 0.27680(4) 0.37639(4) 0.563185(19) 0.03442(14) Uani 1 1 d . . .
Zn2 Zn 0.23624(4) 0.37204(4) 0.700213(18) 0.03443(15) Uani 1 1 d . . .

loop_
_atom_site_aniso_label
_atom_site_aniso_U_11
_atom_site_aniso_U_22
_atom_site_aniso_U_33
_atom_site_aniso_U_23
_atom_site_aniso_U_13
_atom_site_aniso_U_12
C1 0.037(3) 0.046(3) 0.047(3) 0.015(2) 0.012(2) 0.001(2)
C2 0.036(3) 0.049(3) 0.038(3) 0.003(2) 0.005(2) -0.001(2)
C3 0.028(2) 0.038(3) 0.033(3) 0.005(2) 0.008(2) -0.009(2)
C4 0.029(2) 0.036(3) 0.031(3) 0.007(2) 0.011(2) 0.003(2)
C5 0.037(2) 0.028(3) 0.036(3) 0.004(2) 0.010(2) 0.005(2)
C6 0.055(3) 0.032(3) 0.046(3) 0.008(2) 0.022(2) 0.011(2)
C7 0.048(3) 0.055(4) 0.072(3) 0.018(3) 0.015(2) 0.012(3)
C8 0.036(2) 0.047(4) 0.033(3) -0.002(2) 0.003(2) -0.004(2)
C9 0.047(3) 0.038(3) 0.033(3) -0.003(2) 0.012(2) 0.003(2)
C10 0.070(3) 0.043(3) 0.031(3) -0.011(2) 0.015(2) -0.004(3)
C11 0.075(3) 0.063(4) 0.043(3) -0.009(3) 0.033(3) 0.000(3)
C12 0.049(3) 0.069(4) 0.060(3) -0.003(3) 0.026(3) 0.002(3)
C13 0.044(3) 0.056(4) 0.044(3) -0.004(2) 0.014(2) -0.005(2)
C14 0.046(3) 0.048(3) 0.029(3) -0.010(2) 0.004(2) -0.004(2)
C15 0.050(3) 0.058(4) 0.033(3) 0.006(3) 0.008(2) 0.005(3)
C16 0.065(3) 0.042(3) 0.049(3) 0.009(3) 0.017(3) 0.005(3)
C17 0.047(3) 0.050(4) 0.047(3) -0.001(3) 0.011(2) 0.002(2)
C18 0.049(3) 0.084(5) 0.046(3) 0.009(3) 0.005(3) 0.011(3)
C19 0.049(3) 0.100(5) 0.033(3) -0.008(3) -0.003(2) 0.006(3)
C20 0.052(3) 0.064(4) 0.033(3) -0.017(3) 0.005(2) 0.001(3)
C21 0.039(3) 0.048(3) 0.036(3) -0.002(3) 0.011(2) 0.004(2)
C22 0.065(3) 0.042(3) 0.033(3) -0.019(2) 0.004(2) 0.000(3)
C23 0.047(3) 0.047(3) 0.047(3) -0.001(3) 0.018(2) 0.015(2)
C24 0.045(3) 0.060(3) 0.055(3) 0.015(3) 0.026(2) 0.008(3)
C25 0.050(3) 0.029(3) 0.047(3) -0.002(2) 0.011(2) 0.005(2)
C26 0.057(3) 0.153(6) 0.045(3) -0.014(3) 0.004(2) -0.049(4)
C27 0.035(3) 0.045(3) 0.048(3) 0.001(3) 0.010(2) -0.011(2)
C28 0.035(3) 0.036(3) 0.046(3) -0.002(3) 0.014(2) -0.003(2)
C29 0.119(4) 0.027(3) 0.070(4) -0.001(3) 0.038(3) 0.002(3)
C30 0.065(3) 0.053(4) 0.074(4) -0.012(3) 0.019(3) -0.025(3)
C31 0.102(4) 0.054(4) 0.076(4) -0.013(3) 0.022(3) -0.022(3)
N1 0.0377(19) 0.036(2) 0.0270(18) -0.0043(19) 0.0073(15) 0.0023(19)
N2 0.041(2) 0.043(3) 0.030(2) -0.0047(17) 0.0105(17) -0.0005(17)
N3 0.044(2) 0.032(2) 0.030(2) -0.0021(17) 0.0086(16) 0.0083(18)
N4 0.045(2) 0.041(3) 0.034(2) 0.006(2) 0.0105(17) 0.005(2)
O1 0.0358(15) 0.046(2) 0.0284(16) -0.0006(13) 0.0089(12) 0.0048(14)
O2 0.0515(19) 0.083(3) 0.0396(19) -0.0132(18) 0.0143(15) -0.0238(18)
O3 0.0400(17) 0.070(2) 0.0345(18) -0.0100(17) 0.0072(14) -0.0100(16)
O4 0.062(2) 0.034(2) 0.053(2) -0.0033(16) 0.0083(16) -0.0080(16)
O5 0.0473(17) 0.049(2) 0.056(2) -0.0042(17) 0.0201(15) -0.0049(17)
O6 0.069(2) 0.038(2) 0.0349(19) 0.0010(15) 0.0114(15) 0.0122(16)
O7 0.0640(19) 0.035(2) 0.0366(18) -0.0016(16) 0.0147(15) 0.0019(16)
P1 0.0815(11) 0.0575(11) 0.0545(10) 0.0018(9) -0.0058(8) -0.0031(9)
F1 0.125(5) 0.371(11) 0.117(5) -0.100(6) 0.048(4) -0.131(6)
F2 0.260(7) 0.099(4) 0.116(5) 0.044(3) 0.033(5) 0.070(4)
F3 0.098(5) 0.238(11) 0.202(8) -0.082(6) 0.067(4) -0.055(4)
F4 0.229(8) 0.123(6) 0.155(6) -0.001(4) -0.056(5) 0.096(5)
F5 0.174(5) 0.179(6) 0.045(3) -0.046(3) -0.018(3) 0.072(4)
F6 0.135(4) 0.117(4) 0.051(3) -0.019(3) 0.004(2) -0.035(3)
Zn1 0.0411(3) 0.0352(3) 0.0275(3) -0.0025(3) 0.0087(2) 0.0012(3)
Zn2 0.0362(3) 0.0398(3) 0.0272(3) -0.0037(3) 0.0069(2) -0.0006(3)

loop_
_atom_type_symbol
_atom_type_description
_atom_type_scat_dispersion_real
_atom_type_scat_dispersion_imag
_atom_type_scat_source
C C 0.0033 0.0016 'International Tables Vol C Tables 4.2.6.8 and 6.1.1.4'
H H 0 0 'International Tables Vol C Tables 4.2.6.8 and 6.1.1.4'
N N 0.0061 0.0033 'International Tables Vol C Tables 4.2.6.8 and 6.1.1.4'
O O 0.0106 0.006 'International Tables Vol C Tables 4.2.6.8 and 6.1.1.4'
F F 0.0171 0.0103 'International Tables Vol C Tables 4.2.6.8 and 6.1.1.4'
P P 0.1023 0.0942 'International Tables Vol C Tables 4.2.6.8 and 6.1.1.4'
Zn Zn 0.2839 1.4301 'International Tables Vol C Tables 4.2.6.8 and 6.1.1.4'

loop_
_geom_angle_atom_site_label_1
_geom_angle_atom_site_label_2
_geom_angle_atom_site_label_3
_geom_angle
C2 C1 C6 117.3(4)
C2 C1 C7 121.8(4)
C6 C1 C7 120.9(4)
C1 C2 C3 122.7(4)
C1 C2 H2 118.7
C3 C2 H2 118.7
C2 C3 C4 118.7(4)
C2 C3 C8 120.9(3)
C4 C3 C8 120.3(3)
O1 C4 C5 120.9(3)
O1 C4 C3 119.3(4)
C5 C4 C3 119.9(4)
C4 C5 C6 119.1(4)
C4 C5 C25 119.9(3)
C6 C5 C25 121.0(4)
C1 C6 C5 122.4(4)
C1 C6 H6 118.8
C5 C6 H6 118.8
C1 C7 H7A 109.3
C1 C7 H7B 109.9
H7A C7 H7B 109.5
C1 C7 H7C 109.2
H7A C7 H7C 109.5
H7B C7 H7C 109.5
N1 C8 C3 113.5(3)
N1 C8 H8A 108.9
C3 C8 H8A 108.9
N1 C8 H8B 108.9
C3 C8 H8B 108.9
H8A C8 H8B 107.7
N2 C9 C10 121.4(4)
N2 C9 C14 114.6(4)
C10 C9 C14 124.0(4)
C9 C10 C11 120.2(4)
C9 C10 H10 119.9
C11 C10 H10 119.9
C12 C11 C10 118.5(4)
C12 C11 H11 120.7
C10 C11 H11 120.7
C11 C12 C13 119.2(4)
C11 C12 H12 120.4
C13 C12 H12 120.4
N2 C13 C12 122.9(4)
N2 C13 H13 118.6
C12 C13 H13 118.6
N1 C14 C9 110.7(3)
N1 C14 H14A 109.5
C9 C14 H14A 109.5
N1 C14 H14B 109.5
C9 C14 H14B 109.5
H14A C14 H14B 108.1
N1 C15 C16 114.6(3)
N1 C15 H15A 108.6
C16 C15 H15A 108.6
N1 C15 H15B 108.6
C16 C15 H15B 108.6
H15A C15 H15B 107.6
O4 C16 C15 107.9(4)
O4 C16 H16A 110.1
C15 C16 H16A 110.1
O4 C16 H16B 110.1
C15 C16 H16B 110.1
H16A C16 H16B 108.4
N4 C17 C18 122.3(5)
N4 C17 H17 118.9
C18 C17 H17 118.9
C19 C18 C17 117.8(5)
C19 C18 H18 121.1
C17 C18 H18 121.1
C18 C19 C20 120.0(4)
C18 C19 H19 120
C20 C19 H19 120
C21 C20 C19 119.0(4)
C21 C20 H20 120.5
C19 C20 H20 120.5
N4 C21 C20 121.3(4)
N4 C21 C22 115.2(4)
C20 C21 C22 123.5(4)
N3 C22 C21 110.7(3)
N3 C22 H22A 109.5
C21 C22 H22A 109.5
N3 C22 H22B 109.5
C21 C22 H22B 109.5
H22A C22 H22B 108.1
N3 C23 C24 113.8(3)
N3 C23 H23A 108.8
C24 C23 H23A 108.8
N3 C23 H23B 108.8
C24 C23 H23B 108.8
H23A C23 H23B 107.7
O5 C24 C23 108.5(3)
O5 C24 H24A 110
C23 C24 H24A 110
O5 C24 H24B 110
C23 C24 H24B 110
H24A C24 H24B 108.4
N3 C25 C5 113.8(3)
N3 C25 H25A 108.8
C5 C25 H25A 108.8
N3 C25 H25B 108.8
C5 C25 H25B 108.8
H25A C25 H25B 107.7
C27 C26 H26A 109.5
C27 C26 H26B 109.5
H26A C26 H26B 109.5
C27 C26 H26C 109.5
H26A C26 H26C 109.5
H26B C26 H26C 109.5
O2 C27 O3 125.7(4)
O2 C27 C26 117.3(4)
O3 C27 C26 117.0(4)
O7 C28 O6 125.8(4)
O7 C28 C29 118.8(4)
O6 C28 C29 115.4(4)
C28 C29 H29A 109.5
C28 C29 H29B 109.5
H29A C29 H29B 109.5
C28 C29 H29C 109.5
H29A C29 H29C 109.5
H29B C29 H29C 109.5
O5 C30 H30A 109.5
O5 C30 H30B 109.5
H30A C30 H30B 109.5
O5 C30 H30C 109.5
H30A C30 H30C 109.5
H30B C30 H30C 109.5
O4 C31 H31A 109.5
O4 C31 H31B 109.5
H31A C31 H31B 109.5
O4 C31 H31C 109.5
H31A C31 H31C 109.5
H31B C31 H31C 109.5
C14 N1 C8 110.1(3)
C14 N1 C15 109.1(3)
C8 N1 C15 112.4(3)
C14 N1 Zn2 102.3(2)
C8 N1 Zn2 108.3(2)
C15 N1 Zn2 114.2(2)
C13 N2 C9 117.8(4)
C13 N2 Zn2 129.1(3)
C9 N2 Zn2 112.9(3)
C22 N3 C25 110.9(3)
C22 N3 C23 108.7(3)
C25 N3 C23 112.3(3)
C22 N3 Zn1 102.3(2)
C25 N3 Zn1 109.0(2)
C23 N3 Zn1 113.3(2)
C17 N4 C21 119.6(4)
C17 N4 Zn1 127.1(3)
C21 N4 Zn1 113.2(3)
C4 O1 Zn1 122.6(2)
C4 O1 Zn2 127.5(2)
Zn1 O1 Zn2 109.70(11)
C27 O2 Zn1 134.0(3)
C27 O3 Zn2 129.1(3)
C16 O4 C31 111.3(3)
C16 O4 Zn2 109.8(2)
C31 O4 Zn2 121.2(3)
C24 O5 C30 112.4(3)
C24 O5 Zn1 113.4(3)
C30 O5 Zn1 121.8(3)
C28 O6 Zn1 131.0(3)
C28 O7 Zn2 131.9(3)
F6' P1 F4' 106.2(8)
F6' P1 F3' 101.5(8)
F4' P1 F3' 83.1(6)
F3 P1 F5 99.4(4)
F3 P1 F4 84.9(4)
F5 P1 F4 90.2(3)
F3 P1 F2 91.9(5)
F5 P1 F2 92.7(3)
F4 P1 F2 176.0(4)
F3 P1 F1 172.6(4)
F5 P1 F1 86.8(3)
F4 P1 F1 99.2(5)
F2 P1 F1 83.8(4)
F6' P1 F1' 90.3(7)
F4' P1 F1' 104.3(7)
F3' P1 F1' 163.9(9)
F3 P1 F6 89.2(3)
F5 P1 F6 171.4(3)
F4 P1 F6 90.3(3)
F2 P1 F6 87.3(3)
F1 P1 F6 84.7(3)
F6' P1 F2' 91.8(7)
F4' P1 F2' 161.2(7)
F3' P1 F2' 88.0(6)
F1' P1 F2' 80.6(6)
F6' P1 F5' 165.3(8)
F4' P1 F5' 84.5(5)
F3' P1 F5' 89.7(6)
F1' P1 F5' 77.1(6)
F2' P1 F5' 78.9(5)
O6 Zn1 O1 99.21(11)
O6 Zn1 O2 102.15(12)
O1 Zn1 O2 91.69(11)
O6 Zn1 N4 93.23(13)
O1 Zn1 N4 167.50(13)
O2 Zn1 N4 84.39(12)
O6 Zn1 N3 155.99(13)
O1 Zn1 N3 91.24(11)
O2 Zn1 N3 99.06(13)
N4 Zn1 N3 77.71(13)
O6 Zn1 O5 84.22(11)
O1 Zn1 O5 89.46(10)
O2 Zn1 O5 173.24(12)
N4 Zn1 O5 93.09(11)
N3 Zn1 O5 74.25(12)
O3 Zn2 O1 100.72(11)
O3 Zn2 O7 102.16(11)
O1 Zn2 O7 92.69(11)
O3 Zn2 N2 91.48(12)
O1 Zn2 N2 167.01(11)
O7 Zn2 N2 89.03(12)
O3 Zn2 N1 157.91(13)
O1 Zn2 N1 88.93(10)
O7 Zn2 N1 97.13(12)
N2 Zn2 N1 78.08(12)
O3 Zn2 O4 86.12(11)
O1 Zn2 O4 88.43(10)
O7 Zn2 O4 171.27(10)
N2 Zn2 O4 87.96(11)
N1 Zn2 O4 74.23(11)

loop_
_geom_bond_atom_site_label_1
_geom_bond_atom_site_label_2
_geom_bond_distance
C1 C2 1.374(6)
C1 C6 1.388(5)
C1 C7 1.520(5)
C2 C3 1.394(5)
C2 H2 0.93
C3 C4 1.401(5)
C3 C8 1.495(5)
C4 O1 1.343(4)
C4 C5 1.390(5)
C5 C6 1.392(5)
C5 C25 1.507(5)
C6 H6 0.93
C7 H7A 0.96
C7 H7B 0.96
C7 H7C 0.96
C8 N1 1.482(5)
C8 H8A 0.97
C8 H8B 0.97
C9 N2 1.354(4)
C9 C10 1.370(5)
C9 C14 1.498(5)
C10 C11 1.373(5)
C10 H10 0.93
C11 C12 1.367(5)
C11 H11 0.93
C12 C13 1.372(6)
C12 H12 0.93
C13 N2 1.338(5)
C13 H13 0.93
C14 N1 1.473(5)
C14 H14A 0.97
C14 H14B 0.97
C15 N1 1.491(5)
C15 C16 1.516(6)
C15 H15A 0.97
C15 H15B 0.97
C16 O4 1.419(4)
C16 H16A 0.97
C16 H16B 0.97
C17 N4 1.335(5)
C17 C18 1.380(5)
C17 H17 0.93
C18 C19 1.377(6)
C18 H18 0.93
C19 C20 1.386(6)
C19 H19 0.93
C20 C21 1.365(5)
C20 H20 0.93
C21 N4 1.345(5)
C21 C22 1.502(5)
C22 N3 1.471(4)
C22 H22A 0.97
C22 H22B 0.97
C23 N3 1.491(5)
C23 C24 1.506(5)
C23 H23A 0.97
C23 H23B 0.97
C24 O5 1.424(5)
C24 H24A 0.97
C24 H24B 0.97
C25 N3 1.488(5)
C25 H25A 0.97
C25 H25B 0.97
C26 C27 1.493(5)
C26 H26A 0.96
C26 H26B 0.96
C26 H26C 0.96
C27 O2 1.236(5)
C27 O3 1.263(5)
C28 O7 1.238(5)
C28 O6 1.267(5)
C28 C29 1.499(6)
C29 H29A 0.96
C29 H29B 0.96
C29 H29C 0.96
C30 O5 1.427(5)
C30 H30A 0.96
C30 H30B 0.96
C30 H30C 0.96
C31 O4 1.425(5)
C31 H31A 0.96
C31 H31B 0.96
C31 H31C 0.96
N1 Zn2 2.188(3)
N2 Zn2 2.148(3)
N3 Zn1 2.184(3)
N4 Zn1 2.123(3)
O1 Zn1 2.006(2)
O1 Zn2 2.024(3)
O2 Zn1 2.049(3)
O3 Zn2 1.992(2)
O4 Zn2 2.467(3)
O5 Zn1 2.397(3)
O6 Zn1 1.997(3)
O7 Zn2 2.076(3)
P1 F6' 1.361(11)
P1 F4' 1.462(10)
P1 F3' 1.497(11)
P1 F3 1.506(5)
P1 F5 1.520(4)
P1 F4 1.533(5)
P1 F2 1.535(4)
P1 F1 1.562(5)
P1 F1' 1.584(12)
P1 F6 1.609(4)
P1 F2' 1.653(10)
P1 F5' 1.768(10)
